data_1515121
loop_
_publ_author_name
'Coles, Simon J.'
'Gale, Philip A.'

_publ_section_title
;
 Changing and challenging times for service crystallography
;
_journal_issue 3
_journal_name_full 'Chemical Science'
_journal_page_first 683
_journal_paper_doi 10.1039/c2sc00955b
_journal_volume 3
_journal_year 2012
_chemical_formula_sum 'C19 H23 N7 O11'
_chemical_formula_weight 525.44
_chemical_name_systematic
;
?
;
_space_group_IT_number 2
_symmetry_cell_setting triclinic
_symmetry_space_group_name_Hall '-P 1'
_symmetry_space_group_name_H-M 'P -1'
_atom_sites_solution_hydrogens geom
_atom_sites_solution_primary direct
_atom_sites_solution_secondary difmap
_audit_creation_method SHELXL-97
_cell_angle_alpha 107.619(15)
_cell_angle_beta 97.507(10)
_cell_angle_gamma 104.894(16)
_cell_formula_units_Z 2
_cell_length_a 9.525(12)
_cell_length_b 11.380(15)
_cell_length_c 12.488(16)
_cell_measurement_reflns_used 2547
_cell_measurement_temperature 293(2)
_cell_measurement_theta_max 27.4
_cell_measurement_theta_min 3.0
_cell_volume 1214(3)
_computing_cell_refinement
;
CrystalClear-SM Expert 2.0 r7 (Rigaku, 2011)
;
_computing_data_collection
;
CrystalClear-SM Expert 2.0 r7 (Rigaku, 2011)
;
_computing_data_reduction
;
CrystalClear-SM Expert 2.0 r7 (Rigaku, 2011)
;
_computing_structure_refinement 'SHELXL-97 (Sheldrick, 1997)'
_computing_structure_solution 'SHELXS-97 (Sheldrick, 1997)'
_diffrn_ambient_temperature 293(2)
_diffrn_detector_area_resol_mean 28.5714
_diffrn_measured_fraction_theta_full 0.946
_diffrn_measured_fraction_theta_max 0.946
_diffrn_measurement_device
;
AFC12 (Right): Kappa 3 circle
;
_diffrn_measurement_device_type
;
Rigaku Saturn724+ (2x2 bin mode)
;
_diffrn_measurement_method 'profile data from \w-scans'
_diffrn_radiation_monochromator 'confocal mirrors'
_diffrn_radiation_source 'Rotating Anode'
_diffrn_radiation_type MoK\a
_diffrn_radiation_wavelength 0.71073
_diffrn_reflns_av_R_equivalents 0.0325
_diffrn_reflns_av_sigmaI/netI 0.0430
_diffrn_reflns_limit_h_max 12
_diffrn_reflns_limit_h_min -12
_diffrn_reflns_limit_k_max 14
_diffrn_reflns_limit_k_min -14
_diffrn_reflns_limit_l_max 15
_diffrn_reflns_limit_l_min -16
_diffrn_reflns_number 11747
_diffrn_reflns_theta_full 27.46
_diffrn_reflns_theta_max 27.46
_diffrn_reflns_theta_min 2.95
_exptl_absorpt_coefficient_mu 0.120
_exptl_absorpt_correction_T_max 0.649
_exptl_absorpt_correction_T_min 1.000
_exptl_absorpt_correction_type multi-scan
_exptl_absorpt_process_details REQAB
_exptl_crystal_colour yellow
_exptl_crystal_density_diffrn 1.437
_exptl_crystal_density_method 'not measured'
_exptl_crystal_description plate
_exptl_crystal_F_000 548
_exptl_crystal_size_max 0.07
_exptl_crystal_size_mid 0.05
_exptl_crystal_size_min 0.02
_refine_diff_density_max 0.434
_refine_diff_density_min -0.254
_refine_diff_density_rms 0.046
_refine_ls_extinction_method none
_refine_ls_goodness_of_fit_ref 1.109
_refine_ls_hydrogen_treatment mixed
_refine_ls_matrix_type full
_refine_ls_number_parameters 347
_refine_ls_number_reflns 5265
_refine_ls_number_restraints 2
_refine_ls_restrained_S_all 1.109
_refine_ls_R_factor_all 0.1329
_refine_ls_R_factor_gt 0.0855
_refine_ls_shift/su_max 0.000
_refine_ls_shift/su_mean 0.000
_refine_ls_structure_factor_coef Fsqd
_refine_ls_weighting_details 'calc w=1/[\s^2^(Fo^2^)+(0.1278P)^2^+0.2004P] where P=(Fo^2^+2Fc^2^)/3'
_refine_ls_weighting_scheme calc
_refine_ls_wR_factor_gt 0.2300
_refine_ls_wR_factor_ref 0.2674
_reflns_number_gt 3188
_reflns_number_total 5265
_reflns_threshold_expression >2sigma(I)
_cod_data_source_file c2sc00955b.txt
_cod_data_source_block Ros30s
_cod_depositor_comments
;
The following automatic conversions were performed:

'_symmetry_cell_setting' value 'Triclinic' changed to 'triclinic'
according to
/usr/data/users/saulius/automatic-downloads/retrospective/RSC/lib/dictionaries/cif_core.dic
dictionary named 'cif_core.dic' version 2.4.2 from 2011-04-26.

Automatic conversion script
Id: cif_fix_values 2281 2013-09-26 08:29:07Z andrius 
;
_cod_original_sg_symbol_H-M P-1
_cod_database_code 1515121

loop_
_symmetry_equiv_pos_as_xyz
'x, y, z'
'-x, -y, -z'

loop_
_atom_site_label
_atom_site_type_symbol
_atom_site_fract_x
_atom_site_fract_y
_atom_site_fract_z
_atom_site_U_iso_or_equiv
_atom_site_adp_type
_atom_site_occupancy
_atom_site_symmetry_multiplicity
_atom_site_calc_flag
_atom_site_refinement_flags
C1 C 0.2469(3) 0.4925(3) 0.4780(3) 0.0538(7) Uani 1 1 d .
C2 C 0.0098(3) 0.3158(3) 0.4370(3) 0.0525(7) Uani 1 1 d .
C3 C -0.0949(3) 0.2105(3) 0.3470(3) 0.0594(8) Uani 1 1 d .
H3 H -0.0824 0.1913 0.2717 0.071 Uiso 1 1 calc R
C4 C -0.2170(3) 0.1355(3) 0.3715(3) 0.0605(8) Uani 1 1 d .
C5 C -0.2421(4) 0.1579(3) 0.4812(3) 0.0645(8) Uani 1 1 d .
H5 H -0.3252 0.1069 0.4961 0.077 Uiso 1 1 calc R
C6 C -0.1354(3) 0.2613(3) 0.5673(3) 0.0594(8) Uani 1 1 d .
C7 C -0.0111(3) 0.3415(3) 0.5495(3) 0.0575(7) Uani 1 1 d .
H7 H 0.0566 0.4106 0.6108 0.069 Uiso 1 1 calc R
C8 C 0.4770(3) 0.6442(3) 0.4644(3) 0.0550(7) Uani 1 1 d .
C9 C 0.5263(3) 0.7245(3) 0.5802(3) 0.0606(8) Uani 1 1 d .
H9 H 0.4717 0.7095 0.6340 0.073 Uiso 1 1 calc R
C10 C 0.6576(4) 0.8269(3) 0.6137(3) 0.0647(8) Uani 1 1 d .
C11 C 0.7456(4) 0.8561(3) 0.5398(3) 0.0666(9) Uani 1 1 d .
H11 H 0.8332 0.9258 0.5649 0.080 Uiso 1 1 calc R
C12 C 0.6938(3) 0.7738(3) 0.4257(3) 0.0618(8) Uani 1 1 d .
C13 C 0.5638(3) 0.6699(3) 0.3862(3) 0.0590(8) Uani 1 1 d .
H13 H 0.5340 0.6174 0.3087 0.071 Uiso 1 1 calc R
N1 N 0.1296(3) 0.3884(3) 0.4056(2) 0.0596(7) Uani 1 1 d D
N2 N 0.3469(3) 0.5388(2) 0.4183(2) 0.0574(6) Uani 1 1 d D
N3 N -0.3261(4) 0.0258(3) 0.2756(3) 0.0781(9) Uani 1 1 d .
N4 N -0.1575(4) 0.2891(4) 0.6862(3) 0.0786(9) Uani 1 1 d .
N5 N 0.7062(4) 0.9114(3) 0.7384(3) 0.0852(9) Uani 1 1 d .
N6 N 0.7841(3) 0.7965(3) 0.3412(3) 0.0787(9) Uani 1 1 d .
O1 O 0.2612(2) 0.5395(2) 0.58262(18) 0.0634(6) Uani 1 1 d .
O2 O -0.3112(4) 0.0131(3) 0.1768(3) 0.1162(11) Uani 1 1 d .
O3 O -0.4262(3) -0.0465(3) 0.2995(3) 0.1021(10) Uani 1 1 d .
O4 O -0.2726(4) 0.2260(4) 0.7014(3) 0.1221(12) Uani 1 1 d .
O5 O -0.0621(4) 0.3735(4) 0.7634(3) 0.1206(12) Uani 1 1 d .
O6 O 0.6226(4) 0.8953(3) 0.8013(3) 0.1067(10) Uani 1 1 d .
O7 O 0.8301(4) 0.9913(4) 0.7713(3) 0.1479(16) Uani 1 1 d .
O8 O 0.8943(3) 0.8920(3) 0.3746(3) 0.1024(10) Uani 1 1 d .
O9 O 0.7421(4) 0.7170(4) 0.2416(3) 0.1083(10) Uani 1 1 d .
H1N H 0.126(4) 0.360(3) 0.3315(17) 0.074(10) Uiso 1 1 d D
H2N H 0.324(3) 0.494(3) 0.3445(16) 0.057(9) Uiso 1 1 d D
C14 C 0.1968(6) 0.3208(5) 0.1309(4) 0.0905(12) Uani 1 1 d .
C15 C 0.1786(7) 0.2416(7) 0.0097(4) 0.156(3) Uani 1 1 d .
H15A H 0.1681 0.1535 0.0034 0.234 Uiso 1 1 calc R
H15B H 0.2647 0.2752 -0.0174 0.234 Uiso 1 1 calc R
H15C H 0.0913 0.2445 -0.0361 0.234 Uiso 1 1 calc R
O10 O 0.3175(4) 0.4057(4) 0.1820(3) 0.1161(11) Uani 1 1 d .
O11 O 0.0907(5) 0.2952(4) 0.1740(3) 0.1412(15) Uani 1 1 d .
C16 C 0.4321(9) 0.6657(9) 1.0424(7) 0.209(4) Uani 1 1 d .
H16A H 0.5197 0.7393 1.0617 0.314 Uiso 1 1 calc R
H16B H 0.4540 0.5878 1.0045 0.314 Uiso 1 1 calc R
H16C H 0.4011 0.6613 1.1116 0.314 Uiso 1 1 calc R
C17 C 0.3135(14) 0.8103(7) 1.0115(8) 0.262(6) Uani 1 1 d .
H17A H 0.3999 0.8667 1.0002 0.392 Uiso 1 1 calc R
H17B H 0.3159 0.8336 1.0924 0.392 Uiso 1 1 calc R
H17C H 0.2251 0.8190 0.9725 0.392 Uiso 1 1 calc R
C18 C 0.3102(9) 0.6352(8) 0.8445(5) 0.188(3) Uani 1 1 d .
H18A H 0.2193 0.6366 0.8021 0.283 Uiso 1 1 calc R
H18B H 0.3154 0.5482 0.8203 0.283 Uiso 1 1 calc R
H18C H 0.3939 0.6914 0.8301 0.283 Uiso 1 1 calc R
C19 C 0.1776(11) 0.6013(12) 0.9832(8) 0.261(6) Uani 1 1 d .
H19A H 0.1792 0.6266 1.0641 0.392 Uiso 1 1 calc R
H19B H 0.1708 0.5113 0.9535 0.392 Uiso 1 1 calc R
H19C H 0.0929 0.6144 0.9434 0.392 Uiso 1 1 calc R
N7 N 0.3131(3) 0.6792(3) 0.9660(2) 0.0711(8) Uani 1 1 d .

loop_
_atom_site_aniso_label
_atom_site_aniso_U_11
_atom_site_aniso_U_22
_atom_site_aniso_U_33
_atom_site_aniso_U_23
_atom_site_aniso_U_13
_atom_site_aniso_U_12
C1 0.0542(17) 0.0537(17) 0.0579(19) 0.0225(15) 0.0192(14) 0.0176(15)
C2 0.0505(16) 0.0482(16) 0.0598(18) 0.0196(14) 0.0166(13) 0.0140(14)
C3 0.0577(18) 0.0546(18) 0.0635(19) 0.0178(15) 0.0166(15) 0.0158(15)
C4 0.0521(18) 0.0525(18) 0.072(2) 0.0208(16) 0.0089(15) 0.0120(15)
C5 0.0512(18) 0.064(2) 0.081(2) 0.0327(18) 0.0166(16) 0.0130(16)
C6 0.0540(18) 0.066(2) 0.0663(19) 0.0306(17) 0.0211(15) 0.0199(16)
C7 0.0517(17) 0.0594(18) 0.0613(18) 0.0222(15) 0.0138(14) 0.0157(15)
C8 0.0519(17) 0.0543(18) 0.0645(19) 0.0249(15) 0.0204(14) 0.0177(15)
C9 0.0585(19) 0.0609(19) 0.066(2) 0.0247(16) 0.0244(15) 0.0171(16)
C10 0.060(2) 0.0573(19) 0.071(2) 0.0179(16) 0.0129(16) 0.0159(16)
C11 0.0523(18) 0.061(2) 0.090(3) 0.0357(19) 0.0176(17) 0.0123(15)
C12 0.0537(18) 0.065(2) 0.082(2) 0.0397(18) 0.0277(16) 0.0225(16)
C13 0.0572(18) 0.0637(19) 0.0669(19) 0.0300(15) 0.0254(15) 0.0230(16)
N1 0.0595(16) 0.0586(16) 0.0551(16) 0.0168(13) 0.0237(13) 0.0080(13)
N2 0.0561(15) 0.0571(15) 0.0531(16) 0.0153(12) 0.0208(12) 0.0089(13)
N3 0.0674(19) 0.0641(19) 0.086(2) 0.0214(17) 0.0102(17) 0.0032(16)
N4 0.0668(19) 0.097(2) 0.069(2) 0.0366(18) 0.0228(16) 0.0090(18)
N5 0.080(2) 0.076(2) 0.082(2) 0.0167(18) 0.0146(18) 0.0106(19)
N6 0.0647(19) 0.085(2) 0.106(3) 0.053(2) 0.0376(18) 0.0248(18)
O1 0.0607(13) 0.0668(14) 0.0557(13) 0.0191(10) 0.0186(10) 0.0086(11)
O2 0.112(2) 0.099(2) 0.085(2) 0.0075(17) 0.0134(18) -0.0184(18)
O3 0.0806(19) 0.0836(19) 0.117(2) 0.0383(17) 0.0074(16) -0.0112(15)
O4 0.097(2) 0.162(3) 0.096(2) 0.059(2) 0.0425(18) -0.005(2)
O5 0.103(2) 0.150(3) 0.0709(19) 0.023(2) 0.0329(17) -0.011(2)
O6 0.114(2) 0.100(2) 0.0790(19) 0.0096(16) 0.0286(18) 0.0113(18)
O7 0.108(3) 0.144(3) 0.112(3) -0.003(2) 0.012(2) -0.031(2)
O8 0.0713(17) 0.107(2) 0.142(3) 0.066(2) 0.0471(17) 0.0117(17)
O9 0.105(2) 0.128(3) 0.093(2) 0.044(2) 0.0517(18) 0.0180(19)
C14 0.100(3) 0.100(3) 0.066(2) 0.022(2) 0.028(2) 0.027(3)
C15 0.161(5) 0.258(8) 0.075(3) 0.047(4) 0.064(3) 0.104(6)
O10 0.098(2) 0.148(3) 0.081(2) 0.022(2) 0.0337(18) 0.019(2)
O11 0.137(3) 0.152(3) 0.074(2) 0.0055(19) 0.043(2) -0.025(2)
C16 0.162(6) 0.270(10) 0.198(8) 0.064(7) -0.012(6) 0.119(7)
C17 0.463(18) 0.121(6) 0.155(7) 0.002(5) -0.030(9) 0.121(9)
C18 0.224(8) 0.231(8) 0.089(4) 0.012(5) 0.066(5) 0.073(7)
C19 0.194(8) 0.343(13) 0.140(6) 0.063(8) 0.051(6) -0.073(8)
N7 0.0746(19) 0.0701(19) 0.0545(16) 0.0112(13) 0.0164(13) 0.0113(15)

loop_
_atom_type_symbol
_atom_type_description
_atom_type_scat_dispersion_real
_atom_type_scat_dispersion_imag
_atom_type_scat_source
C C 0.0033 0.0016 'International Tables Vol C Tables 4.2.6.8 and 6.1.1.4'
H H 0.0000 0.0000 'International Tables Vol C Tables 4.2.6.8 and 6.1.1.4'
N N 0.0061 0.0033 'International Tables Vol C Tables 4.2.6.8 and 6.1.1.4'
O O 0.0106 0.0060 'International Tables Vol C Tables 4.2.6.8 and 6.1.1.4'

loop_
_geom_angle_atom_site_label_1
_geom_angle_atom_site_label_2
_geom_angle_atom_site_label_3
_geom_angle
O1 C1 N1 124.5(3)
O1 C1 N2 124.1(3)
N1 C1 N2 111.4(3)
C7 C2 N1 124.7(3)
C7 C2 C3 119.1(3)
N1 C2 C3 116.2(3)
C4 C3 C2 119.3(3)
C4 C3 H3 120.3
C2 C3 H3 120.3
C5 C4 C3 123.4(3)
C5 C4 N3 118.1(3)
C3 C4 N3 118.4(3)
C4 C5 C6 115.3(3)
C4 C5 H5 122.3
C6 C5 H5 122.3
C5 C6 C7 124.7(3)
C5 C6 N4 117.3(3)
C7 C6 N4 118.0(3)
C6 C7 C2 118.1(3)
C6 C7 H7 120.9
C2 C7 H7 120.9
N2 C8 C9 125.2(3)
N2 C8 C13 116.2(3)
C9 C8 C13 118.6(3)
C10 C9 C8 118.9(3)
C10 C9 H9 120.6
C8 C9 H9 120.6
C11 C10 C9 124.4(3)
C11 C10 N5 118.3(3)
C9 C10 N5 117.3(3)
C10 C11 C12 115.1(3)
C10 C11 H11 122.4
C12 C11 H11 122.4
C13 C12 C11 123.6(3)
C13 C12 N6 117.9(3)
C11 C12 N6 118.5(3)
C12 C13 C8 119.4(3)
C12 C13 H13 120.3
C8 C13 H13 120.3
C1 N1 C2 126.8(3)
C1 N1 H1N 120(2)
C2 N1 H1N 114(2)
C1 N2 C8 126.7(3)
C1 N2 H2N 114(2)
C8 N2 H2N 119(2)
O3 N3 O2 124.1(3)
O3 N3 C4 117.8(4)
O2 N3 C4 118.1(3)
O5 N4 O4 123.0(3)
O5 N4 C6 118.6(3)
O4 N4 C6 118.4(3)
O6 N5 O7 123.6(4)
O6 N5 C10 118.8(3)
O7 N5 C10 117.7(4)
O8 N6 O9 124.4(3)
O8 N6 C12 117.9(4)
O9 N6 C12 117.7(3)
O11 C14 O10 124.8(4)
O11 C14 C15 116.6(5)
O10 C14 C15 118.6(5)
C14 C15 H15A 109.5
C14 C15 H15B 109.5
H15A C15 H15B 109.5
C14 C15 H15C 109.5
H15A C15 H15C 109.5
H15B C15 H15C 109.5
N7 C16 H16A 109.5
N7 C16 H16B 109.5
H16A C16 H16B 109.5
N7 C16 H16C 109.5
H16A C16 H16C 109.5
H16B C16 H16C 109.5
N7 C17 H17A 109.5
N7 C17 H17B 109.5
H17A C17 H17B 109.5
N7 C17 H17C 109.5
H17A C17 H17C 109.5
H17B C17 H17C 109.5
N7 C18 H18A 109.5
N7 C18 H18B 109.5
H18A C18 H18B 109.5
N7 C18 H18C 109.5
H18A C18 H18C 109.5
H18B C18 H18C 109.5
N7 C19 H19A 109.5
N7 C19 H19B 109.5
H19A C19 H19B 109.5
N7 C19 H19C 109.5
H19A C19 H19C 109.5
H19B C19 H19C 109.5
C17 N7 C18 113.7(6)
C17 N7 C19 105.7(8)
C18 N7 C19 108.1(5)
C17 N7 C16 107.0(6)
C18 N7 C16 117.1(6)
C19 N7 C16 104.3(7)

loop_
_geom_bond_atom_site_label_1
_geom_bond_atom_site_label_2
_geom_bond_distance
C1 O1 1.226(4)
C1 N1 1.370(4)
C1 N2 1.382(4)
C2 C7 1.398(5)
C2 N1 1.402(4)
C2 C3 1.404(5)
C3 C4 1.384(4)
C3 H3 0.9300
C4 C5 1.379(5)
C4 N3 1.475(5)
C5 C6 1.381(5)
C5 H5 0.9300
C6 C7 1.386(4)
C6 N4 1.478(5)
C7 H7 0.9300
C8 N2 1.392(4)
C8 C9 1.397(5)
C8 C13 1.408(4)
C9 C10 1.384(5)
C9 H9 0.9300
C10 C11 1.381(5)
C10 N5 1.497(5)
C11 C12 1.387(5)
C11 H11 0.9300
C12 C13 1.382(5)
C12 N6 1.485(5)
C13 H13 0.9300
N1 H1N 0.876(18)
N2 H2N 0.872(18)
N3 O3 1.222(4)
N3 O2 1.230(5)
N4 O5 1.200(4)
N4 O4 1.218(4)
N5 O6 1.208(4)
N5 O7 1.218(4)
N6 O8 1.217(4)
N6 O9 1.237(5)
C14 O11 1.217(5)
C14 O10 1.236(5)
C14 C15 1.469(7)
C15 H15A 0.9600
C15 H15B 0.9600
C15 H15C 0.9600
C16 N7 1.454(6)
C16 H16A 0.9600
C16 H16B 0.9600
C16 H16C 0.9600
C17 N7 1.426(7)
C17 H17A 0.9600
C17 H17B 0.9600
C17 H17C 0.9600
C18 N7 1.441(7)
C18 H18A 0.9600
C18 H18B 0.9600
C18 H18C 0.9600
C19 N7 1.448(8)
C19 H19A 0.9600
C19 H19B 0.9600
C19 H19C 0.9600
